data_4084270
loop_
_publ_author_name
'Gianopoulos, Christopher G.'
'Kirschbaum, Kristin'
'Mason, Mark R.'

_publ_section_title
;
 Mono- and Bimetallic Aluminum Alkyl, Aryl, and Hydride Complexes of a
 Bulky Dipyrromethene Ligand
;
_journal_issue 17
_journal_name_full Organometallics
_journal_page_first 4503
_journal_paper_doi 10.1021/om500730g
_journal_volume 33
_journal_year 2014
_chemical_formula_moiety 'C35 H37 Al N2'
_chemical_formula_sum 'C35 H37 Al N2'
_chemical_formula_weight 512.64
_chemical_name_systematic
;
 ?
;
_space_group_crystal_system orthorhombic
_space_group_IT_number 34
_space_group_name_Hall 'P 2 -2n'
_space_group_name_H-M_alt 'P n n 2'
_symmetry_space_group_name_Hall 'P 2 -2n'
_symmetry_space_group_name_H-M 'P n n 2'
_atom_sites_solution_hydrogens difmap
_atom_sites_solution_primary direct
_atom_sites_solution_secondary difmap
_audit_creation_method SHELXL-2014
_cell_angle_alpha 90
_cell_angle_beta 90
_cell_angle_gamma 90
_cell_formula_units_Z 2
_cell_length_a 10.010(2)
_cell_length_b 11.767(2)
_cell_length_c 12.451(3)
_cell_measurement_reflns_used 751
_cell_measurement_temperature 140(2)
_cell_measurement_theta_max 28.99
_cell_measurement_theta_min 2.38
_cell_volume 1466.6(5)
_computing_structure_refinement 'SHELXL-2014 (Sheldrick, 2014)'
_diffrn_ambient_temperature 140(2)
_diffrn_measured_fraction_theta_full 1.000
_diffrn_measured_fraction_theta_max 1.000
_diffrn_measurement_device_type 'Bruker Platform with Smart 6000'
_diffrn_measurement_method omega-scan
_diffrn_radiation_type MoK\a
_diffrn_radiation_wavelength 0.71073
_diffrn_reflns_av_R_equivalents 0.0325
_diffrn_reflns_av_unetI/netI 0.0307
_diffrn_reflns_Laue_measured_fraction_full 1.000
_diffrn_reflns_Laue_measured_fraction_max 1.000
_diffrn_reflns_limit_h_max 13
_diffrn_reflns_limit_h_min -13
_diffrn_reflns_limit_k_max 16
_diffrn_reflns_limit_k_min -15
_diffrn_reflns_limit_l_max 16
_diffrn_reflns_limit_l_min -16
_diffrn_reflns_number 14755
_diffrn_reflns_point_group_measured_fraction_full 1.000
_diffrn_reflns_point_group_measured_fraction_max 1.000
_diffrn_reflns_theta_full 26.000
_diffrn_reflns_theta_max 28.994
_diffrn_reflns_theta_min 2.382
_diffrn_source 'sealed tube'
_exptl_absorpt_coefficient_mu 0.095
_exptl_absorpt_correction_T_max 1.00
_exptl_absorpt_correction_T_min 0.880175
_exptl_absorpt_correction_type multi-scan
_exptl_absorpt_process_details 'sadabs (Sheldrick, 1997)'
_exptl_crystal_colour orange
_exptl_crystal_density_diffrn 1.161
_exptl_crystal_description 'wedge cut from parallelepiped'
_exptl_crystal_F_000 548
_exptl_crystal_size_max 0.30
_exptl_crystal_size_mid 0.20
_exptl_crystal_size_min 0.15
_refine_diff_density_max 0.285
_refine_diff_density_min -0.157
_refine_diff_density_rms 0.041
_refine_ls_abs_structure_details
;
 Flack x determined using 1525 quotients [(I+)-(I-)]/[(I+)+(I-)]
 (Parsons, Flack and Wagner, Acta Cryst. B69 (2013) 249-259).
;
_refine_ls_abs_structure_Flack 0.10(7)
_refine_ls_extinction_method none
_refine_ls_goodness_of_fit_ref 1.032
_refine_ls_hydrogen_treatment refall
_refine_ls_matrix_type full
_refine_ls_number_parameters 248
_refine_ls_number_reflns 3896
_refine_ls_number_restraints 1
_refine_ls_restrained_S_all 1.032
_refine_ls_R_factor_all 0.0442
_refine_ls_R_factor_gt 0.0380
_refine_ls_shift/su_max 0.000
_refine_ls_shift/su_mean 0.000
_refine_ls_structure_factor_coef Fsqd
_refine_ls_weighting_details 'w=1/[\s^2^(Fo^2^)+(0.0649P)^2^] where P=(Fo^2^+2Fc^2^)/3'
_refine_ls_weighting_scheme calc
_refine_ls_wR_factor_gt 0.0935
_refine_ls_wR_factor_ref 0.0969
_reflns_Friedel_coverage 0.915
_reflns_Friedel_fraction_full 0.999
_reflns_Friedel_fraction_max 0.999
_reflns_number_gt 3509
_reflns_number_total 3896
_reflns_threshold_expression 'I > 2\s(I)'
_cod_data_source_file om500730g_si_002.cif
_cod_data_source_block 3
_cod_original_cell_volume 1466.5(5)
_cod_database_code 4084270
_shelx_space_group_comment
;
The symmetry employed for this shelxl refinement is uniquely defined
by the following loop, which should always be used as a source of
symmetry information in preference to the above space-group names.
They are only intended as comments.
;
_shelxl_version_number 2014-3

loop_
_space_group_symop_operation_xyz
'x, y, z'
'-x, -y, z'
'x+1/2, -y+1/2, z+1/2'
'-x+1/2, y+1/2, z+1/2'

loop_
_atom_site_label
_atom_site_type_symbol
_atom_site_fract_x
_atom_site_fract_y
_atom_site_fract_z
_atom_site_U_iso_or_equiv
_atom_site_adp_type
_atom_site_occupancy
_atom_site_site_symmetry_order
_atom_site_calc_flag
_atom_site_refinement_flags_posn
_atom_site_refinement_flags_adp
_atom_site_refinement_flags_occupancy
Al1 Al 0.0000 0.0000 0.35318(7) 0.01995(18) Uani 1 2 d S T P
N1 N -0.07370(15) 0.10056(14) 0.46100(13) 0.0200(3) Uani 1 1 d . . .
C1 C 0.0000 0.0000 0.6252(2) 0.0197(5) Uani 1 2 d S T P
C2 C -0.07136(19) 0.08616(16) 0.57276(15) 0.0208(4) Uani 1 1 d . . .
C3 C -0.1446(2) 0.17612(19) 0.62005(19) 0.0283(4) Uani 1 1 d . . .
H3 H -0.163(3) 0.189(2) 0.692(3) 0.035(7) Uiso 1 1 d . . .
C4 C -0.1917(2) 0.2427(2) 0.53838(19) 0.0331(5) Uani 1 1 d . . .
H4 H -0.242(3) 0.314(3) 0.543(3) 0.050(9) Uiso 1 1 d . . .
C5 C -0.1458(2) 0.19565(18) 0.44158(18) 0.0250(4) Uani 1 1 d . . .
C6 C -0.15730(19) 0.24157(17) 0.33112(16) 0.0228(4) Uani 1 1 d . . .
C7 C -0.2676(2) 0.21602(19) 0.26638(19) 0.0272(4) Uani 1 1 d . . .
C8 C -0.2694(2) 0.2556(2) 0.16139(18) 0.0284(4) Uani 1 1 d . . .
H8 H -0.339(3) 0.238(2) 0.120(2) 0.027(7) Uiso 1 1 d . . .
C9 C -0.1663(2) 0.3205(2) 0.11967(19) 0.0301(5) Uani 1 1 d . . .
C10 C -0.0602(2) 0.3484(2) 0.18660(19) 0.0287(4) Uani 1 1 d . . .
H10 H 0.007(3) 0.394(3) 0.162(3) 0.038(8) Uiso 1 1 d . . .
C11 C -0.0545(2) 0.31069(18) 0.29224(17) 0.0261(4) Uani 1 1 d . . .
C12 C -0.3841(3) 0.1504(3) 0.3101(3) 0.0418(6) Uani 1 1 d . . .
H12A H -0.360(4) 0.086(3) 0.346(4) 0.065(10) Uiso 1 1 d . . .
H12B H -0.434(5) 0.196(5) 0.344(5) 0.109(18) Uiso 1 1 d . . .
H12C H -0.434(5) 0.116(4) 0.257(4) 0.087(14) Uiso 1 1 d . . .
C13 C -0.1714(3) 0.3615(3) 0.0055(2) 0.0459(7) Uani 1 1 d . . .
H13A H -0.112(4) 0.421(4) -0.009(4) 0.087(14) Uiso 1 1 d . . .
H13B H -0.146(5) 0.305(5) -0.046(5) 0.095(15) Uiso 1 1 d . . .
H13C H -0.250(4) 0.393(4) -0.008(4) 0.078(13) Uiso 1 1 d . . .
C14 C 0.0606(3) 0.3446(2) 0.3619(3) 0.0382(5) Uani 1 1 d . . .
H14A H 0.118(4) 0.290(3) 0.376(3) 0.057(10) Uiso 1 1 d . . .
H14B H 0.039(4) 0.359(4) 0.434(4) 0.076(13) Uiso 1 1 d . . .
H14C H 0.098(4) 0.410(4) 0.334(3) 0.067(11) Uiso 1 1 d . . .
C15 C 0.0000 0.0000 0.7450(2) 0.0210(6) Uani 1 2 d S T P
C16 C 0.1199(2) 0.00750(17) 0.80191(18) 0.0245(4) Uani 1 1 d . . .
H16 H 0.200(3) 0.017(3) 0.762(3) 0.041(8) Uiso 1 1 d . . .
C17 C 0.1188(3) 0.0068(2) 0.91306(18) 0.0302(5) Uani 1 1 d . . .
H17 H 0.201(3) 0.010(2) 0.950(2) 0.023(6) Uiso 1 1 d . . .
C18 C 0.0000 0.0000 0.9691(3) 0.0324(7) Uani 1 2 d S T P
H18 H 0.0000 0.0000 1.054(4) 0.048(13) Uiso 1 2 d S . P
C19 C 0.1389(2) 0.0673(2) 0.26197(18) 0.0282(4) Uani 1 1 d . . .
H19B H 0.171(3) 0.006(3) 0.211(3) 0.051(10) Uiso 1 1 d . . .
H19A H 0.101(3) 0.130(3) 0.221(3) 0.048(9) Uiso 1 1 d . . .
H19C H 0.218(4) 0.098(3) 0.294(3) 0.061(11) Uiso 1 1 d . . .

loop_
_atom_site_aniso_label
_atom_site_aniso_U_11
_atom_site_aniso_U_22
_atom_site_aniso_U_33
_atom_site_aniso_U_23
_atom_site_aniso_U_13
_atom_site_aniso_U_12
Al1 0.0235(3) 0.0227(4) 0.0136(3) 0.000 0.000 -0.0007(3)
N1 0.0228(7) 0.0213(8) 0.0159(7) 0.0017(6) -0.0001(6) 0.0009(6)
C1 0.0228(12) 0.0205(13) 0.0157(12) 0.000 0.000 -0.0035(10)
C2 0.0246(9) 0.0218(9) 0.0158(9) -0.0004(7) 0.0014(7) 0.0007(7)
C3 0.0356(11) 0.0292(10) 0.0201(10) -0.0004(8) 0.0058(8) 0.0077(9)
C4 0.0429(12) 0.0311(11) 0.0253(11) 0.0055(9) 0.0077(9) 0.0140(10)
C5 0.0276(9) 0.0255(10) 0.0220(10) 0.0034(8) 0.0008(8) 0.0031(8)
C6 0.0249(8) 0.0234(9) 0.0201(10) 0.0047(7) 0.0019(7) 0.0063(7)
C7 0.0238(9) 0.0297(10) 0.0280(11) 0.0042(8) 0.0008(8) 0.0051(8)
C8 0.0260(9) 0.0353(11) 0.0239(10) 0.0009(8) -0.0021(8) 0.0058(8)
C9 0.0339(11) 0.0338(11) 0.0225(10) 0.0058(9) 0.0042(8) 0.0118(9)
C10 0.0277(9) 0.0292(11) 0.0293(11) 0.0108(9) 0.0061(8) 0.0031(8)
C11 0.0271(9) 0.0238(10) 0.0273(11) 0.0047(8) -0.0006(8) 0.0040(8)
C12 0.0278(11) 0.0518(16) 0.0458(15) 0.0137(13) 0.0028(10) -0.0038(11)
C13 0.0468(14) 0.0651(19) 0.0258(13) 0.0167(13) 0.0058(11) 0.0137(14)
C14 0.0376(12) 0.0340(12) 0.0432(15) 0.0065(12) -0.0117(12) -0.0040(10)
C15 0.0274(14) 0.0201(13) 0.0155(13) 0.000 0.000 0.0018(10)
C16 0.0264(10) 0.0260(10) 0.0210(10) -0.0001(8) -0.0017(8) -0.0003(8)
C17 0.0350(13) 0.0355(12) 0.0202(11) -0.0022(8) -0.0085(9) -0.0013(9)
C18 0.0455(19) 0.0364(18) 0.0151(16) 0.000 0.000 0.0019(13)
C19 0.0333(10) 0.0307(11) 0.0205(10) 0.0014(9) 0.0049(9) -0.0034(9)

loop_
_atom_type_symbol
_atom_type_description
_atom_type_scat_dispersion_real
_atom_type_scat_dispersion_imag
_atom_type_scat_source
C C 0.0033 0.0016 'International Tables Vol C Tables 4.2.6.8 and 6.1.1.4'
H H 0.0000 0.0000 'International Tables Vol C Tables 4.2.6.8 and 6.1.1.4'
N N 0.0061 0.0033 'International Tables Vol C Tables 4.2.6.8 and 6.1.1.4'
Al Al 0.0645 0.0514 'International Tables Vol C Tables 4.2.6.8 and 6.1.1.4'

loop_
_geom_angle_atom_site_label_1
_geom_angle_atom_site_label_2
_geom_angle_atom_site_label_3
_geom_angle
_geom_angle_site_symmetry_1
_geom_angle_site_symmetry_3
N1 Al1 N1 92.18(10) . 2
N1 Al1 C19 112.22(9) . 2
N1 Al1 C19 115.13(9) 2 2
N1 Al1 C19 115.13(9) . .
N1 Al1 C19 112.22(9) 2 .
C19 Al1 C19 109.27(15) 2 .
C5 N1 C2 106.63(16) . .
C5 N1 Al1 125.79(14) . .
C2 N1 Al1 127.45(13) . .
C2 C1 C2 124.5(3) 2 .
C2 C1 C15 117.75(13) 2 .
C2 C1 C15 117.75(13) . .
C1 C2 N1 123.92(19) . .
C1 C2 C3 127.7(2) . .
N1 C2 C3 108.28(18) . .
C4 C3 C2 107.3(2) . .
C4 C3 H3 123.8(18) . .
C2 C3 H3 128.8(18) . .
C3 C4 C5 107.44(19) . .
C3 C4 H4 129(2) . .
C5 C4 H4 124(2) . .
N1 C5 C4 110.32(19) . .
N1 C5 C6 120.59(18) . .
C4 C5 C6 128.86(18) . .
C11 C6 C7 120.40(19) . .
C11 C6 C5 118.43(18) . .
C7 C6 C5 121.16(18) . .
C8 C7 C6 118.7(2) . .
C8 C7 C12 120.3(2) . .
C6 C7 C12 120.9(2) . .
C9 C8 C7 121.9(2) . .
C9 C8 H8 119.3(19) . .
C7 C8 H8 118.8(19) . .
C8 C9 C10 118.4(2) . .
C8 C9 C13 120.5(2) . .
C10 C9 C13 121.2(2) . .
C11 C10 C9 121.5(2) . .
C11 C10 H10 119(2) . .
C9 C10 H10 120(2) . .
C10 C11 C6 118.9(2) . .
C10 C11 C14 119.7(2) . .
C6 C11 C14 121.4(2) . .
C7 C12 H12A 114(2) . .
C7 C12 H12B 108(4) . .
H12A C12 H12B 117(5) . .
C7 C12 H12C 113(3) . .
H12A C12 H12C 97(4) . .
H12B C12 H12C 108(4) . .
C9 C13 H13A 114(3) . .
C9 C13 H13B 113(3) . .
H13A C13 H13B 103(4) . .
C9 C13 H13C 110(3) . .
H13A C13 H13C 102(4) . .
H13B C13 H13C 114(4) . .
C11 C14 H14A 115(2) . .
C11 C14 H14B 115(3) . .
H14A C14 H14B 95(4) . .
C11 C14 H14C 108(2) . .
H14A C14 H14C 115(3) . .
H14B C14 H14C 108(4) . .
C16 C15 C16 119.0(3) 2 .
C16 C15 C1 120.51(14) 2 .
C16 C15 C1 120.51(14) . .
C17 C16 C15 120.1(2) . .
C17 C16 H16 122(2) . .
C15 C16 H16 118(2) . .
C18 C17 C16 120.8(3) . .
C18 C17 H17 120.7(17) . .
C16 C17 H17 118.5(17) . .
C17 C18 C17 119.3(3) . 2
C17 C18 H18 120.35(15) . .
C17 C18 H18 120.35(15) 2 .
Al1 C19 H19B 107.2(19) . .
Al1 C19 H19A 109.7(18) . .
H19B C19 H19A 110(3) . .
Al1 C19 H19C 120(2) . .
H19B C19 H19C 105(3) . .
H19A C19 H19C 105(3) . .

loop_
_geom_bond_atom_site_label_1
_geom_bond_atom_site_label_2
_geom_bond_distance
_geom_bond_site_symmetry_2
Al1 N1 1.9356(18) .
Al1 N1 1.9356(18) 2
Al1 C19 1.962(2) 2
Al1 C19 1.962(2) .
N1 C5 1.353(3) .
N1 C2 1.402(2) .
C1 C2 1.401(2) 2
C1 C2 1.401(2) .
C1 C15 1.492(4) .
C2 C3 1.416(3) .
C3 C4 1.367(3) .
C3 H3 0.92(3) .
C4 C5 1.404(3) .
C4 H4 0.98(4) .
C5 C6 1.482(3) .
C6 C11 1.398(3) .
C6 C7 1.400(3) .
C7 C8 1.388(3) .
C7 C12 1.501(3) .
C8 C9 1.385(3) .
C8 H8 0.89(3) .
C9 C10 1.390(3) .
C9 C13 1.502(3) .
C10 C11 1.389(3) .
C10 H10 0.91(3) .
C11 C14 1.497(3) .
C12 H12A 0.91(4) .
C12 H12B 0.85(6) .
C12 H12C 0.92(5) .
C13 H13A 0.94(5) .
C13 H13B 0.95(6) .
C13 H13C 0.88(4) .
C14 H14A 0.88(4) .
C14 H14B 0.94(5) .
C14 H14C 0.93(4) .
C15 C16 1.397(3) 2
C15 C16 1.397(3) .
C16 C17 1.384(3) .
C16 H16 0.96(3) .
C17 C18 1.382(3) .
C17 H17 0.94(3) .
C18 C17 1.382(3) 2
C18 H18 1.06(5) .
C19 H19B 1.01(4) .
C19 H19A 0.98(4) .
C19 H19C 0.96(4) .
